data_2213454
loop_
_publ_author_name
'Booth, Kathrine V.'
'Jenkinson, Sarah F.'
'Fleet, George J. W.'
'Watkin, David J.'

_publ_section_title 3,5-Di-<i>C</i>-methyl-5,6-<i>O</i>-isopropylidene-<small>L</small>-mannono-1,4-lactone
_journal_coeditor_code LH2353
_journal_issue 5
_journal_name_full 'Acta Crystallographica Section E'
_journal_page_first o2427
_journal_page_last o2429
_journal_paper_doi 10.1107/S1600536807018326
_journal_volume 63
_journal_year 2007
_chemical_formula_iupac 'C11 H18 O6'
_chemical_formula_moiety 'C11 H18 O6'
_chemical_formula_sum 'C11 H18 O6'
_chemical_formula_weight 246.26
_chemical_name_systematic
;
3,5-Di-<i>C</i>-methyl-5,6-<i>O</i>-isopropylidene-L-mannono-1,4-lactone
;
_space_group_IT_number 19
_symmetry_cell_setting orthorhombic
_symmetry_space_group_name_Hall 'P 2ac 2ab'
_symmetry_space_group_name_H-M 'P 21 21 21'
_atom_sites_solution_hydrogens geom
_atom_sites_solution_primary direct
_audit_creation_method CRYSTALS_ver_12.84
_cell_angle_alpha 90
_cell_angle_beta 90
_cell_angle_gamma 90
_cell_formula_units_Z 4
_cell_length_a 7.1286(2)
_cell_length_b 9.7360(3)
_cell_length_c 17.1314(6)
_cell_measurement_reflns_used 1542
_cell_measurement_temperature 150
_cell_measurement_theta_max 27
_cell_measurement_theta_min 5
_cell_volume 1188.99(6)
_computing_cell_refinement 'DENZO and SCALEPACK (Otwinowski & Minor, 1997)'
_computing_data_collection 'COLLECT (Nonius, 2001)'
_computing_data_reduction 'DENZO and SCALEPACK'
_computing_molecular_graphics 'CAMERON (Watkin <i>et al.</i>,  1996)'
_computing_publication_material CRYSTALS
_computing_structure_refinement 'CRYSTALS (Betteridge <i>et al.</i>,  2003)'
_computing_structure_solution 'SIR92 (Altomare <i>et al.</i>,  1994)'
_diffrn_ambient_temperature 150
_diffrn_measured_fraction_theta_full 0.988
_diffrn_measured_fraction_theta_max 0.988
_diffrn_measurement_device_type 'Bruker Nonius KappaCCD area-detector'
_diffrn_measurement_method \w
_diffrn_radiation_monochromator graphite
_diffrn_radiation_type 'Mo K\a'
_diffrn_radiation_wavelength 0.71073
_diffrn_reflns_av_R_equivalents 0.040
_diffrn_reflns_limit_h_max 9
_diffrn_reflns_limit_h_min -9
_diffrn_reflns_limit_k_max 12
_diffrn_reflns_limit_k_min -12
_diffrn_reflns_limit_l_max 22
_diffrn_reflns_limit_l_min -22
_diffrn_reflns_number 7431
_diffrn_reflns_theta_full 27.476
_diffrn_reflns_theta_max 27.476
_diffrn_reflns_theta_min 5.201
_diffrn_standards_number 0
_exptl_absorpt_coefficient_mu 0.112
_exptl_absorpt_correction_T_max 0.99
_exptl_absorpt_correction_T_min 0.86
_exptl_absorpt_correction_type multi-scan
_exptl_absorpt_process_details '(DENZO andSCALEPACK; Otwinowski & Minor, 1997)'
_exptl_crystal_colour colourless
_exptl_crystal_density_diffrn 1.376
_exptl_crystal_description plate
_exptl_crystal_F_000 528
_exptl_crystal_size_max 0.20
_exptl_crystal_size_mid 0.05
_exptl_crystal_size_min 0.05
_refine_diff_density_max 0.26
_refine_diff_density_min -0.25
_refine_ls_extinction_method none
_refine_ls_goodness_of_fit_ref 0.9269
_refine_ls_hydrogen_treatment constr
_refine_ls_matrix_type full
_refine_ls_number_parameters 154
_refine_ls_number_reflns 1570
_refine_ls_number_restraints 0
_refine_ls_R_factor_all 0.0435
_refine_ls_R_factor_gt 0.0336
_refine_ls_shift/su_max 0.000412
_refine_ls_structure_factor_coef Fsqd
_refine_ls_weighting_details 'w = 1/[\s^2^(F^2^) + (0.03P)^2^ + 0.26P], where P = [max(Fo^2^,0) + 2Fc^2^]/3'
_refine_ls_weighting_scheme calc
_refine_ls_wR_factor_all 0.0753
_refine_ls_wR_factor_gt 0.0715
_refine_ls_wR_factor_ref 0.0753
_reflns_number_gt 1327
_reflns_number_total 1570
_reflns_threshold_expression I>2\s(I)
_cod_data_source_file lh2353.cif
_cod_data_source_block 4
_cod_database_code 2213454
_cod_database_fobs_code 2213454

loop_
_symmetry_equiv_pos_as_xyz
x,y,z
x+1/2,-y+1/2,-z
-x,y+1/2,-z+1/2
-x+1/2,-y,z+1/2

loop_
_atom_site_type_symbol
_atom_site_label
_atom_site_fract_x
_atom_site_fract_y
_atom_site_fract_z
_atom_site_U_iso_or_equiv
_atom_site_adp_type
_atom_site_occupancy
C C1 0.6785(3) 0.42375(18) 0.81786(10) 0.0194 Uani 1.0000
C C2 0.6098(3) 0.34715(19) 0.74448(10) 0.0192 Uani 1.0000
C C3 0.5047(3) 0.42343(19) 0.67936(10) 0.0207 Uani 1.0000
C C4 0.5473(3) 0.32753(19) 0.61044(10) 0.0237 Uani 1.0000
C C5 0.7451(3) 0.27984(19) 0.62838(10) 0.0242 Uani 1.0000
O O6 0.77545(19) 0.28812(13) 0.70600(7) 0.0237 Uani 1.0000
O O7 0.8641(2) 0.23780(15) 0.58470(8) 0.0363 Uani 1.0000
O O8 0.5329(2) 0.39598(14) 0.53817(7) 0.0311 Uani 1.0000
O O9 0.5959(2) 0.55127(13) 0.66597(7) 0.0248 Uani 1.0000
C C10 0.2965(3) 0.4425(2) 0.69378(11) 0.0273 Uani 1.0000
O O11 0.51304(19) 0.48324(13) 0.85324(7) 0.0204 Uani 1.0000
C C12 0.4562(3) 0.40079(18) 0.91915(10) 0.0204 Uani 1.0000
O O13 0.56739(18) 0.27822(13) 0.91505(7) 0.0215 Uani 1.0000
C C14 0.7392(3) 0.31852(19) 0.87928(10) 0.0219 Uani 1.0000
C C15 0.2519(3) 0.3614(2) 0.91058(12) 0.0279 Uani 1.0000
C C16 0.4963(3) 0.4794(2) 0.99398(10) 0.0285 Uani 1.0000
C C17 0.8260(3) 0.5331(2) 0.80469(11) 0.0265 Uani 1.0000
H H21 0.5275 0.2698 0.7627 0.0250 Uiso 1.0000
H H41 0.4614 0.2453 0.6115 0.0294 Uiso 1.0000
H H101 0.2421 0.4743 0.6443 0.0433 Uiso 1.0000
H H102 0.2813 0.5100 0.7354 0.0439 Uiso 1.0000
H H103 0.2417 0.3568 0.7087 0.0433 Uiso 1.0000
H H141 0.8207 0.3614 0.9183 0.0274 Uiso 1.0000
H H142 0.8002 0.2369 0.8557 0.0276 Uiso 1.0000
H H151 0.2161 0.3056 0.9558 0.0440 Uiso 1.0000
H H152 0.1768 0.4466 0.9088 0.0445 Uiso 1.0000
H H153 0.2341 0.3114 0.8611 0.0441 Uiso 1.0000
H H161 0.4650 0.4221 1.0391 0.0450 Uiso 1.0000
H H162 0.6325 0.5018 0.9950 0.0454 Uiso 1.0000
H H163 0.4181 0.5629 0.9936 0.0452 Uiso 1.0000
H H171 0.8593 0.5751 0.8553 0.0414 Uiso 1.0000
H H172 0.9393 0.4883 0.7845 0.0416 Uiso 1.0000
H H173 0.7828 0.6037 0.7679 0.0415 Uiso 1.0000
H H12 0.5549 0.5966 0.6276 0.0404 Uiso 1.0000
H H13 0.4678 0.3418 0.5108 0.0505 Uiso 1.0000

loop_
_atom_site_aniso_label
_atom_site_aniso_U_11
_atom_site_aniso_U_22
_atom_site_aniso_U_33
_atom_site_aniso_U_12
_atom_site_aniso_U_13
_atom_site_aniso_U_23
C1 0.0192(9) 0.0213(9) 0.0177(8) 0.0011(9) 0.0015(8) -0.0006(7)
C2 0.0221(10) 0.0183(9) 0.0172(8) 0.0036(8) 0.0028(8) 0.0005(7)
C3 0.0271(10) 0.0179(8) 0.0173(9) 0.0013(9) -0.0011(8) -0.0007(7)
C4 0.0364(11) 0.0183(9) 0.0162(8) -0.0020(9) -0.0022(9) 0.0006(7)
C5 0.0369(11) 0.0168(9) 0.0190(8) 0.0004(10) 0.0061(9) -0.0008(7)
O6 0.0282(7) 0.0243(6) 0.0186(6) 0.0073(7) 0.0035(6) -0.0005(5)
O7 0.0513(10) 0.0316(8) 0.0261(7) 0.0110(8) 0.0140(7) -0.0011(6)
O8 0.0474(9) 0.0300(7) 0.0159(6) -0.0083(8) -0.0074(7) 0.0014(6)
O9 0.0368(8) 0.0162(6) 0.0213(6) -0.0020(6) -0.0052(6) 0.0034(5)
C10 0.0266(11) 0.0296(10) 0.0259(10) 0.0020(9) -0.0054(9) -0.0012(8)
O11 0.0232(7) 0.0209(6) 0.0170(6) 0.0031(6) 0.0024(5) 0.0021(5)
C12 0.0270(10) 0.0184(9) 0.0158(8) 0.0010(9) 0.0011(8) 0.0007(7)
O13 0.0252(7) 0.0196(6) 0.0198(6) -0.0003(6) 0.0001(6) 0.0012(5)
C14 0.0232(9) 0.0238(9) 0.0188(8) 0.0014(9) -0.0017(8) 0.0015(8)
C15 0.0269(10) 0.0296(10) 0.0272(10) -0.0019(10) 0.0029(9) 0.0018(9)
C16 0.0382(12) 0.0292(10) 0.0182(9) 0.0002(10) 0.0026(9) -0.0024(8)
C17 0.0253(10) 0.0276(10) 0.0267(9) -0.0046(9) -0.0040(9) 0.0020(8)

loop_
_atom_type_symbol
_atom_type_scat_dispersion_real
_atom_type_scat_dispersion_imag
_atom_type_scat_source
C 0.0033 0.0016 'International Tables Vol C 4.2.6.8 and 6.1.1.4'
H 0.0000 0.0000 'International Tables Vol C 4.2.6.8 and 6.1.1.4'
O 0.0106 0.0060 'International Tables Vol C 4.2.6.8 and 6.1.1.4'

loop_
_geom_angle_atom_site_label_1
_geom_angle_atom_site_label_2
_geom_angle_atom_site_label_3
_geom_angle
_geom_angle_publ_flag
C2 C1 O11 106.04(14) no
C2 C1 C14 109.05(14) no
O11 C1 C14 102.13(13) no
C2 C1 C17 116.08(15) no
O11 C1 C17 110.32(14) no
C14 C1 C17 112.15(15) no
C1 C2 C3 120.89(15) no
C1 C2 O6 107.45(15) no
C3 C2 O6 104.80(14) no
C1 C2 H21 107.1 no
C3 C2 H21 107.7 no
O6 C2 H21 108.4 no
C2 C3 C4 99.67(15) no
C2 C3 O9 108.50(15) no
C4 C3 O9 108.51(14) no
C2 C3 C10 114.75(17) no
C4 C3 C10 113.16(16) no
O9 C3 C10 111.50(16) no
C3 C4 C5 102.38(16) no
C3 C4 O8 111.92(15) no
C5 C4 O8 113.00(16) no
C3 C4 H41 110.4 no
C5 C4 H41 108.6 no
O8 C4 H41 110.3 no
C4 C5 O6 109.30(16) no
C4 C5 O7 129.34(17) no
O6 C5 O7 121.35(19) no
C2 O6 C5 109.67(15) no
C4 O8 H13 103.5 no
C3 O9 H12 115.1 no
C3 C10 H101 106.5 no
C3 C10 H102 108.1 no
H101 C10 H102 112.0 no
C3 C10 H103 109.7 no
H101 C10 H103 110.1 no
H102 C10 H103 110.3 no
C1 O11 C12 109.51(13) no
O11 C12 O13 105.62(14) no
O11 C12 C15 109.59(15) no
O13 C12 C15 108.44(15) no
O11 C12 C16 109.08(14) no
O13 C12 C16 110.85(15) no
C15 C12 C16 112.99(17) no
C12 O13 C14 105.49(13) no
C1 C14 O13 103.72(15) no
C1 C14 H141 110.5 no
O13 C14 H141 109.5 no
C1 C14 H142 112.3 no
O13 C14 H142 109.4 no
H141 C14 H142 111.1 no
C12 C15 H151 108.3 no
C12 C15 H152 108.2 no
H151 C15 H152 110.4 no
C12 C15 H153 109.4 no
H151 C15 H153 111.8 no
H152 C15 H153 108.6 no
C12 C16 H161 109.7 no
C12 C16 H162 108.0 no
H161 C16 H162 109.5 no
C12 C16 H163 107.6 no
H161 C16 H163 110.2 no
H162 C16 H163 111.8 no
C1 C17 H171 109.2 no
C1 C17 H172 108.2 no
H171 C17 H172 107.1 no
C1 C17 H173 111.7 no
H171 C17 H173 110.4 no
H172 C17 H173 110.1 no

loop_
_geom_bond_atom_site_label_1
_geom_bond_atom_site_label_2
_geom_bond_distance
_geom_bond_publ_flag
C1 C2 1.541(2) no
C1 O11 1.447(2) no
C1 C14 1.531(2) no
C1 C17 1.513(3) no
C2 C3 1.535(3) no
C2 O6 1.469(2) no
C2 H21 1.004 no
C3 C4 1.536(2) no
C3 O9 1.423(2) no
C3 C10 1.516(3) no
C4 C5 1.516(3) no
C4 O8 1.410(2) no
C4 H41 1.008 no
C5 O6 1.350(2) no
C5 O7 1.203(2) no
O8 H13 0.845 no
O9 H12 0.843 no
C10 H101 0.983 no
C10 H102 0.975 no
C10 H103 0.956 no
O11 C12 1.443(2) no
C12 O13 1.434(2) no
C12 C15 1.513(3) no
C12 C16 1.520(3) no
O13 C14 1.424(2) no
C14 H141 0.979 no
C14 H142 0.992 no
C15 H151 0.980 no
C15 H152 0.988 no
C15 H153 0.986 no
C16 H161 0.978 no
C16 H162 0.995 no
C16 H163 0.986 no
C17 H171 0.987 no
C17 H172 0.981 no
C17 H173 0.982 no

loop_
_geom_hbond_atom_site_label_D
_geom_hbond_atom_site_label_H
_geom_hbond_atom_site_label_A
_geom_hbond_site_symmetry_A
_geom_hbond_distance_DH
_geom_hbond_distance_HA
_geom_hbond_distance_DA
_geom_hbond_angle_DHA
_geom_hbond_publ_flag
O9 H12 O13 3_656 0.84 2.10 2.857(2) 149 yes
O8 H13 O7 2_456 0.84 1.95 2.752(2) 157 yes

loop_
_cod_related_entry_id
_cod_related_entry_database
_cod_related_entry_code
1 ChemSpider 21185096
